data_7063579
loop_
_publ_author_name
'Nandy, Rakhi'
'Jana, Narayan Ch.'
'Jagodic, Marko'
'Jaglicic, Zvonko'
'Brand\~ao, Paula'
'Saha, Amrita'
'Panja, Anangamohan'

_publ_section_title
;
 Impact of paramagnetic CuII and diamagnetic ZnII ions on single-molecule
 magnetism in heterodinuclear 3d-4f complexes displaying slow relaxation
 of magnetization
;
_journal_name_full 'New Journal of Chemistry'
_journal_paper_doi 10.1039/D4NJ04958F
_journal_year 2025
_chemical_formula_moiety 'C24 H30 Cu N5 O14 Tb'
_chemical_formula_sum 'C24 H30 Cu N5 O14 Tb'
_chemical_formula_weight 834.99
_space_group_crystal_system monoclinic
_space_group_IT_number 14
_space_group_name_Hall '-P 2yn'
_space_group_name_H-M_alt 'P 1 21/n 1'
_atom_sites_solution_hydrogens mixed
_atom_sites_solution_primary dual
_audit_creation_date 2024-12-12
_audit_creation_method
;
Olex2 1.5
(compiled 2024.02.16 svn.r378c4104 for OlexSys, GUI svn.r6928)
;
_audit_update_record
;
2024-12-15 deposited with the CCDC.	2024-12-16 downloaded from the CCDC.
;
_cell_angle_alpha 90
_cell_angle_beta 92.795(3)
_cell_angle_gamma 90
_cell_formula_units_Z 4
_cell_length_a 10.9930(9)
_cell_length_b 17.7673(13)
_cell_length_c 15.5779(12)
_cell_measurement_reflns_used 603
_cell_measurement_temperature 150(2)
_cell_measurement_theta_max 2.99
_cell_measurement_theta_min 25.12
_cell_volume 3039.0(4)
_computing_cell_refinement Apex-II
_computing_data_collection Apex-II
_computing_data_reduction Apex-II
_computing_molecular_graphics 'Olex2 1.5 (Dolomanov et al., 2009)'
_computing_publication_material 'Olex2 1.5 (Dolomanov et al., 2009)'
_computing_structure_refinement 'SHELXL 2016/6 (Sheldrick, 2015)'
_computing_structure_solution 'SHELXT 2014/5 (Sheldrick, 2014)'
_diffrn_ambient_temperature 150.00
_diffrn_measured_fraction_theta_full 0.995
_diffrn_measured_fraction_theta_max 0.992
_diffrn_measurement_device_type ccd
_diffrn_radiation_type MoK\a
_diffrn_radiation_wavelength 0.71073
_diffrn_reflns_av_R_equivalents 0.0471
_diffrn_reflns_av_unetI/netI 0.0264
_diffrn_reflns_Laue_measured_fraction_full 0.995
_diffrn_reflns_Laue_measured_fraction_max 0.992
_diffrn_reflns_limit_h_max 14
_diffrn_reflns_limit_h_min -14
_diffrn_reflns_limit_k_max 22
_diffrn_reflns_limit_k_min -22
_diffrn_reflns_limit_l_max 20
_diffrn_reflns_limit_l_min -19
_diffrn_reflns_number 56456
_diffrn_reflns_point_group_measured_fraction_full 0.995
_diffrn_reflns_point_group_measured_fraction_max 0.992
_diffrn_reflns_theta_full 25.242
_diffrn_reflns_theta_max 27.205
_diffrn_reflns_theta_min 2.180
_exptl_absorpt_coefficient_mu 3.084
_exptl_absorpt_correction_T_max 0.7455
_exptl_absorpt_correction_T_min 0.6214
_exptl_absorpt_correction_type multi-scan
_exptl_absorpt_process_details sadabs
_exptl_crystal_colour brownish-green
_exptl_crystal_density_diffrn 1.825
_exptl_crystal_description block
_exptl_crystal_F_000 1660
_exptl_crystal_size_max 0.2
_exptl_crystal_size_mid 0.16
_exptl_crystal_size_min 0.06
_refine_diff_density_max 1.177
_refine_diff_density_min -1.309
_refine_diff_density_rms 0.148
_refine_ls_extinction_method none
_refine_ls_goodness_of_fit_ref 1.130
_refine_ls_hydrogen_treatment constr
_refine_ls_matrix_type full
_refine_ls_number_parameters 465
_refine_ls_number_reflns 6702
_refine_ls_number_restraints 315
_refine_ls_restrained_S_all 1.109
_refine_ls_R_factor_all 0.0643
_refine_ls_R_factor_gt 0.0506
_refine_ls_shift/su_max 0.001
_refine_ls_shift/su_mean 0.000
_refine_ls_structure_factor_coef Fsqd
_refine_ls_weighting_details 'w=1/[\s^2^(Fo^2^)+(0.0089P)^2^+35.2830P] where P=(Fo^2^+2Fc^2^)/3'
_refine_ls_weighting_scheme calc
_refine_ls_wR_factor_gt 0.1127
_refine_ls_wR_factor_ref 0.1204
_reflns_Friedel_coverage 0.000
_reflns_number_gt 5598
_reflns_number_total 6702
_reflns_threshold_expression 'I > 2\s(I)'
_cod_data_source_file d4nj04958f2.cif
_cod_data_source_block complex-2_apjg19
_cod_database_code 7063579
_shelx_shelxl_version_number 2016/6
_shelx_space_group_comment
;
The symmetry employed for this shelxl refinement is uniquely defined
by the following loop, which should always be used as a source of
symmetry information in preference to the above space-group names.
They are only intended as comments.
;
_shelx_estimated_absorpt_t_max 0.837
_shelx_estimated_absorpt_t_min 0.578
_olex2_refinement_description
;
1. Fixed Uiso
 At 1.2 times of:
  All C(H) groups, All C(H,H) groups
 At 1.5 times of:
  All C(H,H,H) groups, All O(H,H) groups
2. Restrained distances
 C13A-C12B
 1.5 with sigma of 0.02
 C15A-C14B = C14B-C13A
 1.55 with sigma of 0.01
 C10A-C11A = C11A-C12B
 1.55 with sigma of 0.01
 C10-C11B = C11B-C12A
 1.55 with sigma of 0.01
 C15-C14A = C14A-C13
 1.55 with sigma of 0.01
 C12B-C13A
 1.55 with sigma of 0.01
 C12A-C13
 1.55 with sigma of 0.01
 C10A-C15A
 1.55 with sigma of 0.01
 C15-C10
 1.55 with sigma of 0.01
 N1-C10
 1.5 with sigma of 0.01
 N1-C10A
 1.5 with sigma of 0.01
 N2-C15A
 1.5 with sigma of 0.01
 N2-C15
 1.5 with sigma of 0.01
 C15A-C14A
 1.55 with sigma of 0.01
 C15-C14B
 1.55 with sigma of 0.01
3. Uiso/Uaniso restraints and constraints
C10A \\sim C15 \\sim C15A \\sim C14B \\sim C14A \\sim C13 \\sim C13A \\sim C12B
\\sim C12A \\sim C11A \\sim C11B \\sim C10: within 1.7A with sigma of 0.02 and
sigma for terminal atoms of 0.02 within 1.7A
Uanis(C15) \\sim Ueq, Uanis(C15A) \\sim Ueq, Uanis(C10A) \\sim Ueq, Uanis(C10)
\\sim Ueq, Uanis(C11B) \\sim Ueq, Uanis(C12B) \\sim Ueq, Uanis(C13A) \\sim Ueq,
Uanis(C13) \\sim Ueq, Uanis(C14B) \\sim Ueq: with sigma of 0.01 and sigma for
terminal atoms of 0.02
4. Rigid body (RIGU) restrains
 C15, C15A, C10, C10A, C11B, C12B, C13A, C13, C14B
 with sigma for 1-2 distances of 0.004 and sigma for 1-3 distances of 0.004
 C10, C10A, C15, C15A, C14B, C14A, C13, C13A, C12B, C12A, C11B, C11A
 with sigma for 1-2 distances of 0.002 and sigma for 1-3 distances of 0.002
 C10A, C15A, C15, C14B, C14A, C13, C13A, C12B, C12A, C11A, C11B, C10
 with sigma for 1-2 distances of 0.002 and sigma for 1-3 distances of 0.002
5. Others
 Fixed Sof: C10(0.7) H10(0.7) C11B(0.7) H11A(0.7) H11B(0.7) C12B(0.3)
 H12A(0.3) H12B(0.3) C13(0.7) H13A(0.7) H13B(0.7) C13A(0.3) H13C(0.3) H13D(0.3)
 C14B(0.3) H14C(0.3) H14D(0.3) C15(0.7) H15(0.7) C15A(0.3) H15A(0.3) C10A(0.3)
 H10A(0.3) C11A(0.3) H11C(0.3) H11D(0.3) C12A(0.7) H12C(0.7) H12D(0.7)
 C14A(0.7) H14E(0.7) H14F(0.7)
6.a Rotating group:
 O14(H14A,H14B)
6.b Ternary CH refined with riding coordinates:
 C10(H10), C15(H15), C15A(H15A), C10A(H10A)
6.c Secondary CH2 refined with riding coordinates:
 C11B(H11A,H11B), C12B(H12A,H12B), C13(H13A,H13B), C13A(H13C,H13D), C14B(H14C,
 H14D), C11A(H11C,H11D), C12A(H12C,H12D), C14A(H14E,H14F)
6.d Aromatic/amide H refined with riding coordinates:
 C3(H3), C5(H5), C9(H9), C16(H16), C20(H20), C22(H22)
6.e Idealised Me refined as rotating group:
 C7(H7A,H7B,H7C), C8(H8A,H8B,H8C), C23(H23A,H23B,H23C), C24(H24A,H24B,H24C)
;
_olex2_submission_special_instructions 'No special instructions were received'

loop_
_space_group_symop_operation_xyz
'x, y, z'
'-x+1/2, y+1/2, -z+1/2'
'-x, -y, -z'
'x-1/2, -y-1/2, z-1/2'

loop_
_atom_site_label
_atom_site_type_symbol
_atom_site_fract_x
_atom_site_fract_y
_atom_site_fract_z
_atom_site_U_iso_or_equiv
_atom_site_adp_type
_atom_site_occupancy
_atom_site_site_symmetry_order
_atom_site_calc_flag
_atom_site_refinement_flags_posn
_atom_site_refinement_flags_adp
_atom_site_refinement_flags_occupancy
_atom_site_disorder_assembly
_atom_site_disorder_group
Tb1 Tb 0.45414(3) 0.76603(2) 0.49672(2) 0.03228(10) Uani 1 1 d . . . . .
Cu1 Cu 0.39148(8) 0.62475(5) 0.63379(6) 0.0345(2) Uani 1 1 d . . . . .
O2 O 0.4035(4) 0.6388(2) 0.5123(3) 0.0323(10) Uani 1 1 d . . . . .
O1 O 0.3344(5) 0.6921(3) 0.3652(3) 0.0364(11) Uani 1 1 d . . . . .
O3 O 0.4241(5) 0.7294(3) 0.6364(3) 0.0390(12) Uani 1 1 d . . . . .
O4 O 0.4362(5) 0.8703(3) 0.6076(3) 0.0363(11) Uani 1 1 d . . . . .
O14 O 0.1762(5) 0.6435(4) 0.6272(4) 0.0545(15) Uani 1 1 d . . . . .
H14A H 0.151129 0.652530 0.678852 0.082 Uiso 1 1 d R U . . .
H14B H 0.157879 0.684683 0.598233 0.082 Uiso 1 1 d R U . . .
O11 O 0.2335(5) 0.7724(3) 0.5116(4) 0.0480(13) Uani 1 1 d . . . . .
O12 O 0.3147(6) 0.8561(3) 0.4314(4) 0.0523(15) Uani 1 1 d . . . . .
O13 O 0.1190(7) 0.8506(5) 0.4346(6) 0.092(3) Uani 1 1 d . . . . .
O5 O 0.6523(5) 0.7055(3) 0.4865(4) 0.0477(14) Uani 1 1 d . . . . .
O6 O 0.6484(6) 0.7891(4) 0.5858(4) 0.0628(18) Uani 1 1 d . . . . .
O7 O 0.8161(6) 0.7292(4) 0.5658(4) 0.0641(17) Uani 1 1 d . . . . .
O8 O 0.5263(6) 0.7862(3) 0.3462(3) 0.0459(13) Uani 1 1 d . . . . .
O9 O 0.5736(7) 0.8720(3) 0.4385(4) 0.0595(17) Uani 1 1 d . . . . .
O10 O 0.6191(7) 0.8856(3) 0.3062(4) 0.0641(19) Uani 1 1 d . . . . .
N1 N 0.3818(7) 0.5171(4) 0.6275(4) 0.0457(16) Uani 1 1 d D . . . .
N2 N 0.4064(8) 0.6113(4) 0.7561(4) 0.054(2) Uani 1 1 d D . . . .
N3 N 0.2189(8) 0.8277(5) 0.4590(5) 0.059(2) Uani 1 1 d . . . . .
N4 N 0.7091(6) 0.7409(4) 0.5459(4) 0.0447(15) Uani 1 1 d . . . . .
N5 N 0.5732(6) 0.8486(4) 0.3619(4) 0.0429(15) Uani 1 1 d . . . . .
C1 C 0.3503(6) 0.5891(4) 0.4576(5) 0.0337(15) Uani 1 1 d . . . . .
C2 C 0.3133(7) 0.6159(4) 0.3768(5) 0.0363(16) Uani 1 1 d . . . . .
C3 C 0.2626(7) 0.5688(5) 0.3134(5) 0.0428(18) Uani 1 1 d . . . . .
H3 H 0.238628 0.588482 0.258439 0.051 Uiso 1 1 calc R U . . .
C4 C 0.2473(7) 0.4928(4) 0.3308(6) 0.0439(19) Uani 1 1 d . . . . .
C5 C 0.2798(7) 0.4669(4) 0.4097(6) 0.0438(19) Uani 1 1 d . . . . .
H5 H 0.267492 0.415065 0.421482 0.053 Uiso 1 1 calc R U . . .
C6 C 0.3317(7) 0.5129(4) 0.4762(5) 0.0358(16) Uani 1 1 d . . . . .
C7 C 0.2831(9) 0.7250(5) 0.2877(5) 0.050(2) Uani 1 1 d . . . . .
H7A H 0.194552 0.717959 0.285003 0.075 Uiso 1 1 calc R U . . .
H7B H 0.317742 0.700690 0.237994 0.075 Uiso 1 1 calc R U . . .
H7C H 0.301800 0.778936 0.287074 0.075 Uiso 1 1 calc R U . . .
C8 C 0.1944(10) 0.4403(5) 0.2617(7) 0.065(3) Uani 1 1 d . . . . .
H8A H 0.126538 0.465304 0.230103 0.098 Uiso 1 1 calc R U . . .
H8B H 0.164922 0.394303 0.288554 0.098 Uiso 1 1 calc R U . . .
H8C H 0.257521 0.427387 0.221955 0.098 Uiso 1 1 calc R U . . .
C9 C 0.3535(7) 0.4807(4) 0.5591(6) 0.0442(18) Uani 1 1 d . . . . .
H9 H 0.346293 0.427556 0.563742 0.053 Uiso 1 1 calc R U . . .
C10 C 0.4288(12) 0.4840(6) 0.7112(6) 0.051(2) Uani 0.7 1 d D U P A -1
H10 H 0.519504 0.489066 0.716383 0.061 Uiso 0.7 1 calc R U P A -1
C11B C 0.393(2) 0.3996(7) 0.7208(11) 0.053(3) Uani 0.7 1 d D U P A -1
H11A H 0.303149 0.393679 0.717633 0.064 Uiso 0.7 1 calc R U P A -1
H11B H 0.427575 0.368733 0.675137 0.064 Uiso 0.7 1 calc R U P A -1
C12B C 0.387(3) 0.3756(19) 0.8185(19) 0.055(4) Uani 0.3 1 d D U P A 1
H12A H 0.306036 0.389325 0.838203 0.066 Uiso 0.3 1 calc R U P A 1
H12B H 0.398232 0.320422 0.823976 0.066 Uiso 0.3 1 calc R U P A 1
C13 C 0.3955(15) 0.4252(7) 0.8823(8) 0.065(3) Uani 0.7 1 d D U P A -1
H13A H 0.305313 0.425922 0.879548 0.078 Uiso 0.7 1 calc R U P A -1
H13B H 0.425879 0.408472 0.940105 0.078 Uiso 0.7 1 calc R U P A -1
C13A C 0.489(3) 0.4179(17) 0.870(2) 0.058(4) Uani 0.3 1 d D U P A 1
H13C H 0.566432 0.417640 0.841086 0.070 Uiso 0.3 1 calc R U P A 1
H13D H 0.501522 0.397405 0.929260 0.070 Uiso 0.3 1 calc R U P A 1
C14B C 0.449(4) 0.501(3) 0.858(2) 0.059(4) Uani 0.3 1 d D U P A -1
H14C H 0.534461 0.494341 0.841763 0.071 Uiso 0.3 1 calc R U P A -1
H14D H 0.448034 0.536013 0.907030 0.071 Uiso 0.3 1 calc R U P A -1
C15 C 0.3708(12) 0.5331(5) 0.7803(7) 0.050(2) Uani 0.7 1 d D U P A -1
H15 H 0.281125 0.525555 0.784367 0.059 Uiso 0.7 1 calc R U P A -1
C15A C 0.446(2) 0.5307(7) 0.7756(10) 0.046(3) Uani 0.3 1 d D U P A 1
H15A H 0.532759 0.522324 0.762489 0.055 Uiso 0.3 1 calc R U P A 1
C16 C 0.4138(9) 0.6640(5) 0.8103(5) 0.052(2) Uani 1 1 d . . . . .
H16 H 0.411349 0.650259 0.869171 0.062 Uiso 1 1 calc R U . . .
C17 C 0.4258(7) 0.7440(5) 0.7914(5) 0.0402(17) Uani 1 1 d . . . . .
C18 C 0.4304(6) 0.7713(4) 0.7068(4) 0.0332(15) Uani 1 1 d . . . . .
C19 C 0.4388(7) 0.8498(4) 0.6954(4) 0.0342(15) Uani 1 1 d . . . . .
C20 C 0.4509(7) 0.8985(4) 0.7633(5) 0.0383(16) Uani 1 1 d . . . . .
H20 H 0.458913 0.950967 0.753237 0.046 Uiso 1 1 calc R U . . .
C21 C 0.4515(7) 0.8711(5) 0.8479(5) 0.0437(18) Uani 1 1 d . . . . .
C22 C 0.4355(7) 0.7956(5) 0.8602(5) 0.0428(18) Uani 1 1 d . . . . .
H22 H 0.430803 0.777239 0.917231 0.051 Uiso 1 1 calc R U . . .
C23 C 0.4461(9) 0.9488(4) 0.5894(5) 0.051(2) Uani 1 1 d . . . . .
H23A H 0.529077 0.965915 0.604882 0.076 Uiso 1 1 calc R U . . .
H23B H 0.388085 0.976879 0.622867 0.076 Uiso 1 1 calc R U . . .
H23C H 0.428081 0.957495 0.527962 0.076 Uiso 1 1 calc R U . . .
C24 C 0.4669(9) 0.9244(6) 0.9227(5) 0.058(2) Uani 1 1 d . . . . .
H24A H 0.553842 0.931788 0.937163 0.086 Uiso 1 1 calc R U . . .
H24B H 0.427573 0.903205 0.972441 0.086 Uiso 1 1 calc R U . . .
H24C H 0.429268 0.972846 0.907358 0.086 Uiso 1 1 calc R U . . .
C10A C 0.358(2) 0.4842(12) 0.7146(9) 0.040(3) Uani 0.3 1 d D U P A 1
H10A H 0.271357 0.490165 0.729346 0.048 Uiso 0.3 1 calc R U P A 1
C11A C 0.402(5) 0.4014(16) 0.725(2) 0.050(4) Uani 0.3 1 d D U P A 1
H11C H 0.353772 0.368537 0.685039 0.060 Uiso 0.3 1 calc R U P A 1
H11D H 0.488838 0.397627 0.710708 0.060 Uiso 0.3 1 calc R U P A 1
C12A C 0.4468(15) 0.3765(8) 0.8100(8) 0.066(3) Uani 0.7 1 d D U P A -1
H12C H 0.536471 0.381890 0.811215 0.079 Uiso 0.7 1 calc R U P A -1
H12D H 0.427773 0.322898 0.820500 0.079 Uiso 0.7 1 calc R U P A -1
C14A C 0.4212(15) 0.5081(11) 0.8704(9) 0.054(3) Uani 0.7 1 d D U P A 1
H14E H 0.333128 0.505922 0.880645 0.065 Uiso 0.7 1 calc R U P A 1
H14F H 0.462617 0.542256 0.912704 0.065 Uiso 0.7 1 calc R U P A 1

loop_
_atom_site_aniso_label
_atom_site_aniso_U_11
_atom_site_aniso_U_22
_atom_site_aniso_U_33
_atom_site_aniso_U_23
_atom_site_aniso_U_13
_atom_site_aniso_U_12
Tb1 0.0468(2) 0.02203(15) 0.02835(16) 0.00015(13) 0.00492(13) -0.00030(15)
Cu1 0.0406(5) 0.0271(4) 0.0357(4) 0.0048(3) 0.0006(4) -0.0039(4)
O2 0.038(3) 0.023(2) 0.036(3) -0.0018(19) 0.005(2) -0.004(2)
O1 0.047(3) 0.029(2) 0.033(3) -0.002(2) 0.003(2) -0.005(2)
O3 0.061(3) 0.026(2) 0.030(2) 0.000(2) -0.003(2) -0.003(2)
O4 0.049(3) 0.027(2) 0.033(3) -0.002(2) 0.009(2) 0.004(2)
O14 0.051(4) 0.059(4) 0.054(4) 0.001(3) 0.005(3) -0.003(3)
O11 0.053(3) 0.043(3) 0.047(3) -0.002(3) -0.002(3) 0.010(3)
O12 0.070(4) 0.038(3) 0.048(3) 0.005(3) -0.005(3) 0.009(3)
O13 0.069(5) 0.111(7) 0.092(6) -0.010(5) -0.023(4) 0.046(5)
O5 0.051(3) 0.036(3) 0.056(3) -0.015(3) 0.002(3) 0.006(3)
O6 0.050(4) 0.084(5) 0.055(4) -0.021(3) -0.001(3) 0.018(3)
O7 0.050(4) 0.079(5) 0.064(4) -0.005(4) 0.007(3) 0.009(3)
O8 0.063(4) 0.036(3) 0.039(3) -0.003(2) 0.004(3) -0.014(3)
O9 0.089(5) 0.040(3) 0.051(4) -0.008(3) 0.017(3) -0.024(3)
O10 0.091(5) 0.045(3) 0.060(4) 0.004(3) 0.040(4) -0.004(3)
N1 0.057(4) 0.032(3) 0.048(4) 0.010(3) 0.006(3) 0.002(3)
N2 0.080(6) 0.040(4) 0.040(4) 0.015(3) -0.012(4) -0.021(4)
N3 0.067(5) 0.063(5) 0.046(4) -0.012(4) -0.017(4) 0.027(4)
N4 0.040(4) 0.048(4) 0.046(4) 0.001(3) 0.007(3) 0.001(3)
N5 0.048(4) 0.037(3) 0.045(4) 0.004(3) 0.018(3) 0.002(3)
C1 0.031(4) 0.027(3) 0.043(4) -0.008(3) 0.008(3) 0.001(3)
C2 0.040(4) 0.028(3) 0.042(4) -0.007(3) 0.016(3) -0.001(3)
C3 0.044(4) 0.043(4) 0.042(4) -0.011(3) 0.003(3) -0.001(3)
C4 0.040(4) 0.035(4) 0.057(5) -0.015(4) 0.010(4) -0.008(3)
C5 0.046(5) 0.025(3) 0.062(5) -0.013(3) 0.013(4) -0.006(3)
C6 0.033(4) 0.028(3) 0.047(4) -0.008(3) 0.013(3) -0.002(3)
C7 0.069(6) 0.044(5) 0.036(4) -0.004(3) -0.008(4) -0.003(4)
C8 0.075(7) 0.048(5) 0.073(7) -0.024(5) 0.001(5) -0.008(5)
C9 0.045(5) 0.026(4) 0.062(5) -0.004(3) 0.007(4) 0.000(3)
C10 0.051(5) 0.045(4) 0.058(4) 0.016(4) 0.002(4) 0.000(4)
C11B 0.053(6) 0.044(4) 0.064(4) 0.013(4) 0.006(4) 0.002(4)
C12B 0.057(7) 0.048(5) 0.061(6) 0.018(5) 0.003(5) -0.003(6)
C13 0.073(6) 0.060(5) 0.061(4) 0.022(4) 0.000(5) -0.004(5)
C13A 0.062(7) 0.055(6) 0.057(6) 0.019(5) 0.002(6) -0.006(5)
C14B 0.061(7) 0.058(5) 0.058(5) 0.015(5) 0.000(5) -0.002(5)
C15 0.047(5) 0.045(4) 0.057(4) 0.016(3) 0.006(4) -0.008(4)
C15A 0.044(7) 0.045(5) 0.048(5) 0.012(4) -0.002(5) -0.009(5)
C16 0.065(6) 0.057(5) 0.033(4) 0.012(4) -0.001(4) -0.019(4)
C17 0.035(4) 0.055(5) 0.031(3) 0.002(3) 0.002(3) -0.009(3)
C18 0.036(4) 0.034(3) 0.028(3) 0.000(3) -0.005(3) -0.009(3)
C19 0.037(4) 0.040(4) 0.025(3) -0.004(3) 0.003(3) -0.005(3)
C20 0.039(4) 0.039(4) 0.038(4) -0.008(3) 0.009(3) -0.004(3)
C21 0.036(4) 0.059(5) 0.036(4) -0.010(4) 0.007(3) -0.004(4)
C22 0.039(4) 0.058(5) 0.032(4) 0.000(3) 0.006(3) -0.013(4)
C23 0.088(7) 0.028(4) 0.038(4) -0.002(3) 0.016(4) -0.007(4)
C24 0.068(6) 0.069(6) 0.036(4) -0.020(4) 0.008(4) -0.005(5)
C10A 0.038(6) 0.035(5) 0.047(5) 0.010(5) 0.002(5) -0.001(5)
C11A 0.052(8) 0.038(5) 0.060(6) 0.014(5) 0.004(6) 0.004(6)
C12A 0.067(7) 0.056(5) 0.073(5) 0.025(4) 0.003(5) 0.006(6)
C14A 0.062(7) 0.050(5) 0.048(5) 0.016(4) -0.005(5) -0.015(5)

loop_
_atom_type_symbol
_atom_type_description
_atom_type_scat_dispersion_real
_atom_type_scat_dispersion_imag
_atom_type_scat_source
C C 0.0033 0.0016 'International Tables Vol C Tables 4.2.6.8 and 6.1.1.4'
H H 0.0000 0.0000 'International Tables Vol C Tables 4.2.6.8 and 6.1.1.4'
Cu Cu 0.3201 1.2651 'International Tables Vol C Tables 4.2.6.8 and 6.1.1.4'
N N 0.0061 0.0033 'International Tables Vol C Tables 4.2.6.8 and 6.1.1.4'
O O 0.0106 0.0060 'International Tables Vol C Tables 4.2.6.8 and 6.1.1.4'
Tb Tb -0.1723 4.1537 'International Tables Vol C Tables 4.2.6.8 and 6.1.1.4'

loop_
_geom_angle_atom_site_label_1
_geom_angle_atom_site_label_2
_geom_angle_atom_site_label_3
_geom_angle
_geom_angle_site_symmetry_1
_geom_angle_site_symmetry_3
_geom_angle_publ_flag
O2 Tb1 O1 60.24(16) . . ?
O2 Tb1 O4 127.20(16) . . ?
O2 Tb1 O11 78.09(18) . . ?
O2 Tb1 O12 122.4(2) . . ?
O2 Tb1 O5 78.41(18) . . ?
O2 Tb1 O6 107.4(2) . . ?
O2 Tb1 O8 108.59(16) . . ?
O2 Tb1 O9 153.99(19) . . ?
O2 Tb1 N3 100.1(2) . . ?
O2 Tb1 N4 93.20(18) . . ?
O1 Tb1 N3 68.17(19) . . ?
O1 Tb1 N4 123.38(18) . . ?
O3 Tb1 O2 65.47(16) . . ?
O3 Tb1 O1 119.18(16) . . ?
O3 Tb1 O4 63.07(16) . . ?
O3 Tb1 O11 74.72(19) . . ?
O3 Tb1 O12 117.9(2) . . ?
O3 Tb1 O5 96.1(2) . . ?
O3 Tb1 O6 71.6(2) . . ?
O3 Tb1 O8 167.34(19) . . ?
O3 Tb1 O9 131.12(19) . . ?
O3 Tb1 N3 97.6(2) . . ?
O3 Tb1 N4 83.61(19) . . ?
O4 Tb1 O1 144.26(16) . . ?
O4 Tb1 N3 76.13(19) . . ?
O4 Tb1 N4 92.21(18) . . ?
O11 Tb1 O1 69.42(17) . . ?
O11 Tb1 O4 78.02(18) . . ?
O11 Tb1 O6 139.09(19) . . ?
O11 Tb1 O8 115.87(19) . . ?
O11 Tb1 O9 122.8(2) . . ?
O11 Tb1 N3 26.8(2) . . ?
O11 Tb1 N4 158.34(19) . . ?
O12 Tb1 O1 74.20(18) . . ?
O12 Tb1 O4 74.58(18) . . ?
O12 Tb1 O11 52.9(2) . . ?
O12 Tb1 O5 144.8(2) . . ?
O12 Tb1 O6 128.9(2) . . ?
O12 Tb1 O8 74.7(2) . . ?
O12 Tb1 O9 71.3(2) . . ?
O12 Tb1 N3 26.2(2) . . ?
O12 Tb1 N4 143.1(2) . . ?
O5 Tb1 O1 97.97(17) . . ?
O5 Tb1 O4 117.62(18) . . ?
O5 Tb1 O11 156.48(19) . . ?
O5 Tb1 O6 51.22(19) . . ?
O5 Tb1 O8 71.4(2) . . ?
O5 Tb1 O9 79.7(2) . . ?
O5 Tb1 N3 164.1(2) . . ?
O5 Tb1 N4 25.42(18) . . ?
O6 Tb1 O1 149.17(18) . . ?
O6 Tb1 O4 66.44(18) . . ?
O6 Tb1 O8 101.0(2) . . ?
O6 Tb1 N3 142.0(2) . . ?
O6 Tb1 N4 25.80(19) . . ?
O8 Tb1 O1 62.19(16) . . ?
O8 Tb1 O4 124.19(16) . . ?
O8 Tb1 N3 94.4(2) . . ?
O8 Tb1 N4 85.65(19) . . ?
O9 Tb1 O1 109.59(18) . . ?
O9 Tb1 O4 75.91(18) . . ?
O9 Tb1 O6 68.3(2) . . ?
O9 Tb1 O8 50.43(18) . . ?
O9 Tb1 N3 97.1(3) . . ?
O9 Tb1 N4 72.1(2) . . ?
N3 Tb1 N4 166.0(2) . . ?
O2 Cu1 Tb1 41.94(13) . . ?
O2 Cu1 O14 93.2(2) . . ?
O3 Cu1 Tb1 40.72(14) . . ?
O3 Cu1 O2 82.6(2) . . ?
O3 Cu1 O14 92.9(2) . . ?
O3 Cu1 N1 172.0(3) . . ?
O3 Cu1 N2 95.4(2) . . ?
O14 Cu1 Tb1 95.80(16) . . ?
N1 Cu1 Tb1 136.0(2) . . ?
N1 Cu1 O2 95.0(2) . . ?
N1 Cu1 O14 94.8(3) . . ?
N1 Cu1 N2 85.9(3) . . ?
N2 Cu1 Tb1 135.06(19) . . ?
N2 Cu1 O2 171.1(3) . . ?
N2 Cu1 O14 95.6(3) . . ?
Cu1 O2 Tb1 104.9(2) . . ?
C1 O2 Tb1 131.9(4) . . ?
C1 O2 Cu1 119.4(4) . . ?
C2 O1 Tb1 116.8(4) . . ?
C2 O1 C7 116.6(6) . . ?
C7 O1 Tb1 126.5(4) . . ?
Cu1 O3 Tb1 107.0(2) . . ?
C18 O3 Tb1 128.1(4) . . ?
C18 O3 Cu1 124.9(4) . . ?
C19 O4 Tb1 118.0(4) . . ?
C19 O4 C23 116.4(5) . . ?
C23 O4 Tb1 124.5(4) . . ?
Cu1 O14 H14A 109.9 . . ?
Cu1 O14 H14B 109.9 . . ?
H14A O14 H14B 104.1 . . ?
N3 O11 Tb1 93.9(5) . . ?
N3 O12 Tb1 96.6(5) . . ?
N4 O5 Tb1 98.2(4) . . ?
N4 O6 Tb1 94.2(5) . . ?
N5 O8 Tb1 95.2(4) . . ?
N5 O9 Tb1 96.8(4) . . ?
C9 N1 Cu1 124.1(5) . . ?
C9 N1 C10 126.0(7) . . ?
C9 N1 C10A 120.6(10) . . ?
C10 N1 Cu1 109.4(6) . . ?
C10 N1 C10A 30.0(9) . . ?
C10A N1 Cu1 110.6(10) . . ?
C15 N2 Cu1 110.8(6) . . ?
C15 N2 C15A 31.9(9) . . ?
C15A N2 Cu1 109.0(7) . . ?
C16 N2 Cu1 124.9(6) . . ?
C16 N2 C15 121.9(8) . . ?
C16 N2 C15A 123.8(9) . . ?
O11 N3 Tb1 59.3(4) . . ?
O12 N3 Tb1 57.2(4) . . ?
O12 N3 O11 116.3(7) . . ?
O13 N3 Tb1 173.3(6) . . ?
O13 N3 O11 122.6(10) . . ?
O13 N3 O12 121.0(9) . . ?
O5 N4 Tb1 56.3(4) . . ?
O5 N4 O6 116.4(7) . . ?
O6 N4 Tb1 60.0(4) . . ?
O7 N4 Tb1 178.8(6) . . ?
O7 N4 O5 122.6(7) . . ?
O7 N4 O6 121.1(7) . . ?
O8 N5 Tb1 59.8(4) . . ?
O8 N5 O9 117.4(6) . . ?
O9 N5 Tb1 57.8(4) . . ?
O10 N5 Tb1 177.2(6) . . ?
O10 N5 O8 121.6(7) . . ?
O10 N5 O9 120.9(7) . . ?
O2 C1 C2 116.7(6) . . ?
O2 C1 C6 124.6(7) . . ?
C2 C1 C6 118.7(7) . . ?
O1 C2 C1 114.2(6) . . ?
O1 C2 C3 124.0(7) . . ?
C1 C2 C3 121.8(7) . . ?
C2 C3 H3 120.2 . . ?
C4 C3 C2 119.7(8) . . ?
C4 C3 H3 120.2 . . ?
C3 C4 C8 120.3(8) . . ?
C5 C4 C3 118.8(7) . . ?
C5 C4 C8 120.9(8) . . ?
C4 C5 H5 118.3 . . ?
C4 C5 C6 123.4(7) . . ?
C6 C5 H5 118.3 . . ?
C1 C6 C5 117.6(7) . . ?
C1 C6 C9 123.9(7) . . ?
C5 C6 C9 118.3(7) . . ?
O1 C7 H7A 109.5 . . ?
O1 C7 H7B 109.5 . . ?
O1 C7 H7C 109.5 . . ?
H7A C7 H7B 109.5 . . ?
H7A C7 H7C 109.5 . . ?
H7B C7 H7C 109.5 . . ?
C4 C8 H8A 109.5 . . ?
C4 C8 H8B 109.5 . . ?
C4 C8 H8C 109.5 . . ?
H8A C8 H8B 109.5 . . ?
H8A C8 H8C 109.5 . . ?
H8B C8 H8C 109.5 . . ?
N1 C9 C6 125.3(7) . . ?
N1 C9 H9 117.3 . . ?
C6 C9 H9 117.3 . . ?
N1 C10 H10 109.6 . . ?
N1 C10 C11B 112.5(9) . . ?
N1 C10 C15 104.3(8) . . ?
N1 C10 C11A 116.3(19) . . ?
C11B C10 H10 109.6 . . ?
C15 C10 H10 109.6 . . ?
C15 C10 C11B 111.1(12) . . ?
C15A C10 N1 116.6(9) . . ?
C15A C10 H10 77.1 . . ?
C15A C10 C11B 124.3(11) . . ?
C15A C10 C15 32.5(10) . . ?
C15A C10 C11A 121.8(15) . . ?
C10A C10 N1 75.9(10) . . ?
C10A C10 H10 169.8 . . ?
C10A C10 C11B 75(2) . . ?
C10A C10 C15 60.3(17) . . ?
C10A C10 C15A 92.7(16) . . ?
C10A C10 C11A 78(3) . . ?
C11A C10 H10 105.9 . . ?
C11A C10 C11B 4(3) . . ?
C11A C10 C15 111.0(17) . . ?
C10 C11B H11A 110.8 . . ?
C10 C11B H11B 110.8 . . ?
C10 C11B C12B 111.9(15) . . ?
H11A C11B H11B 108.9 . . ?
C12B C11B H11A 86.3 . . ?
C12B C11B H11B 125.0 . . ?
C10A C11B C10 29.0(8) . . ?
C10A C11B H11A 82.0 . . ?
C10A C11B H11B 126.5 . . ?
C10A C11B C12B 107.5(19) . . ?
C12A C11B C10 104.8(11) . . ?
C12A C11B H11A 110.8 . . ?
C12A C11B H11B 110.8 . . ?
C12A C11B C12B 24.8(11) . . ?
C12A C11B C10A 113.4(13) . . ?
C11B C12B H12A 107.9 . . ?
C11B C12B H12B 109.8 . . ?
H12A C12B H12B 109.0 . . ?
C13 C12B C11B 122(2) . . ?
C13 C12B H12A 68.5 . . ?
C13 C12B H12B 126.1 . . ?
C13 C12B C13A 42.5(15) . . ?
C13 C12B C11A 120(3) . . ?
C13A C12B C11B 108(2) . . ?
C13A C12B H12A 110.9 . . ?
C13A C12B H12B 110.9 . . ?
C13A C12B C11A 104(3) . . ?
C11A C12B C11B 4(3) . . ?
C11A C12B H12A 110.9 . . ?
C11A C12B H12B 110.9 . . ?
C12A C12B C11B 74(3) . . ?
C12A C12B H12A 162.7 . . ?
C12A C12B H12B 85.8 . . ?
C12A C12B C13 96(3) . . ?
C12A C12B C13A 54(3) . . ?
C12A C12B C11A 70(4) . . ?
C12B C13 H13A 86.9 . . ?
C12B C13 H13B 119.3 . . ?
C12B C13 C14B 114(2) . . ?
C12B C13 C12A 25.6(13) . . ?
C12B C13 C14A 124.1(17) . . ?
H13A C13 H13B 109.7 . . ?
C13A C13 C12B 79.4(18) . . ?
C13A C13 H13A 165.9 . . ?
C13A C13 H13B 80.6 . . ?
C13A C13 C14B 71(2) . . ?
C13A C13 C12A 54.1(17) . . ?
C13A C13 C14A 85(2) . . ?
C14B C13 H13A 112.0 . . ?
C14B C13 H13B 112.0 . . ?
C14B C13 C12A 99(2) . . ?
C12A C13 H13A 112.0 . . ?
C12A C13 H13B 112.0 . . ?
C14A C13 H13A 100.0 . . ?
C14A C13 H13B 110.3 . . ?
C14A C13 C14B 15(2) . . ?
C14A C13 C12A 112.2(12) . . ?
C12B C13A H13C 112.0 . . ?
C12B C13A H13D 112.0 . . ?
C12B C13A C14B 102(3) . . ?
C12B C13A C14A 99(2) . . ?
C13 C13A C12B 58(2) . . ?
C13 C13A H13C 161.5 . . ?
C13 C13A H13D 88.8 . . ?
C13 C13A C14B 69(3) . . ?
C13 C13A C12A 83.3(18) . . ?
C13 C13A C14A 58.6(19) . . ?
H13C C13A H13D 109.7 . . ?
C14B C13A H13C 100.9 . . ?
C14B C13A H13D 119.6 . . ?
C14B C13A C14A 11(2) . . ?
C12A C13A C12B 25.4(14) . . ?
C12A C13A H13C 86.9 . . ?
C12A C13A H13D 120.5 . . ?
C12A C13A C14B 112(3) . . ?
C12A C13A C14A 113(2) . . ?
C14A C13A H13C 112.0 . . ?
C14A C13A H13D 112.0 . . ?
C13 C14B C13A 40.2(17) . . ?
C13 C14B H14C 110.0 . . ?
C13 C14B H14D 110.0 . . ?
C13 C14B C15 108(3) . . ?
C13A C14B H14C 69.9 . . ?
C13A C14B H14D 121.1 . . ?
C13A C14B C15 126(3) . . ?
H14C C14B H14D 108.4 . . ?
C15 C14B H14C 110.0 . . ?
C15 C14B H14D 110.0 . . ?
C15A C14B C13 125(3) . . ?
C15A C14B C13A 119(4) . . ?
C15A C14B H14C 78.2 . . ?
C15A C14B H14D 118.3 . . ?
C15A C14B C15 32.1(10) . . ?
N2 C15 C10 103.1(8) . . ?
N2 C15 C14B 113(2) . . ?
N2 C15 H15 114.2 . . ?
N2 C15 C14A 114.0(11) . . ?
C10 C15 C14B 96(2) . . ?
C10 C15 H15 114.2 . . ?
C10 C15 C14A 109.2(10) . . ?
C14B C15 H15 114.2 . . ?
C15A C15 N2 75.6(9) . . ?
C15A C15 C10 57.8(14) . . ?
C15A C15 C14B 62(2) . . ?
C15A C15 H15 169.4 . . ?
C15A C15 C10A 88.0(15) . . ?
C15A C15 C14A 75.7(14) . . ?
C10A C15 N2 115.2(9) . . ?
C10A C15 C10 30.3(10) . . ?
C10A C15 C14B 113(2) . . ?
C10A C15 H15 84.2 . . ?
C10A C15 C14A 121.6(13) . . ?
C14A C15 C14B 15(2) . . ?
C14A C15 H15 102.4 . . ?
N2 C15A H15A 111.4 . . ?
N2 C15A C10A 102.5(14) . . ?
N2 C15A C14A 111.7(12) . . ?
C10 C15A N2 114.5(11) . . ?
C10 C15A C14B 118(3) . . ?
C10 C15A H15A 81.3 . . ?
C10 C15A C10A 30.0(10) . . ?
C10 C15A C14A 122.4(14) . . ?
C14B C15A N2 123(2) . . ?
C14B C15A H15A 98.6 . . ?
C14B C15A C10A 110(3) . . ?
C14B C15A C14A 14(2) . . ?
C15 C15A N2 72.4(10) . . ?
C15 C15A C10 89.7(18) . . ?
C15 C15A C14B 85(3) . . ?
C15 C15A H15A 171.1 . . ?
C15 C15A C10A 59.7(16) . . ?
C15 C15A C14A 73.4(16) . . ?
C10A C15A H15A 111.4 . . ?
C10A C15A C14A 108.1(14) . . ?
C14A C15A H15A 111.4 . . ?
N2 C16 H16 116.9 . . ?
N2 C16 C17 126.2(7) . . ?
C17 C16 H16 116.9 . . ?
C18 C17 C16 122.2(7) . . ?
C18 C17 C22 118.8(7) . . ?
C22 C17 C16 119.0(7) . . ?
O3 C18 C17 125.3(7) . . ?
O3 C18 C19 116.9(6) . . ?
C17 C18 C19 117.7(6) . . ?
C18 C19 O4 112.3(6) . . ?
C20 C19 O4 125.5(7) . . ?
C20 C19 C18 122.2(7) . . ?
C19 C20 H20 119.9 . . ?
C19 C20 C21 120.1(7) . . ?
C21 C20 H20 119.9 . . ?
C20 C21 C24 120.3(8) . . ?
C22 C21 C20 118.5(7) . . ?
C22 C21 C24 121.2(8) . . ?
C17 C22 H22 118.8 . . ?
C21 C22 C17 122.5(7) . . ?
C21 C22 H22 118.8 . . ?
O4 C23 H23A 109.5 . . ?
O4 C23 H23B 109.5 . . ?
O4 C23 H23C 109.5 . . ?
H23A C23 H23B 109.5 . . ?
H23A C23 H23C 109.5 . . ?
H23B C23 H23C 109.5 . . ?
C21 C24 H24A 109.5 . . ?
C21 C24 H24B 109.5 . . ?
C21 C24 H24C 109.5 . . ?
H24A C24 H24B 109.5 . . ?
H24A C24 H24C 109.5 . . ?
H24B C24 H24C 109.5 . . ?
N1 C10A C11B 112.3(17) . . ?
N1 C10A C15A 102.4(11) . . ?
N1 C10A H10A 111.8 . . ?
N1 C10A C11A 113.2(17) . . ?
C10 C10A N1 74.1(10) . . ?
C10 C10A C11B 76(3) . . ?
C10 C10A C15 89.5(18) . . ?
C10 C10A C15A 57.2(15) . . ?
C10 C10A H10A 169.0 . . ?
C10 C10A C11A 72(3) . . ?
C11B C10A C15A 109.6(16) . . ?
C11B C10A H10A 108.7 . . ?
C11B C10A C11A 5(3) . . ?
C15 C10A N1 114.7(13) . . ?
C15 C10A C11B 124.3(13) . . ?
C15 C10A C15A 32.3(10) . . ?
C15 C10A H10A 79.6 . . ?
C15 C10A C11A 121(2) . . ?
C15A C10A H10A 111.8 . . ?
C11A C10A C15A 105(2) . . ?
C11A C10A H10A 111.8 . . ?
C10 C11A C12B 117(3) . . ?
C10 C11A C10A 29.4(10) . . ?
C10 C11A H11C 125.8 . . ?
C10 C11A H11D 80.8 . . ?
C12B C11A C10A 109(2) . . ?
C12B C11A H11C 109.8 . . ?
C12B C11A H11D 109.8 . . ?
C10A C11A H11C 109.8 . . ?
C10A C11A H11D 109.8 . . ?
H11C C11A H11D 108.2 . . ?
C12A C11A C10 111(3) . . ?
C12A C11A C12B 25.7(13) . . ?
C12A C11A C10A 118(2) . . ?
C12A C11A H11C 122.5 . . ?
C12A C11A H11D 84.2 . . ?
C11B C12A C13 111.7(13) . . ?
C11B C12A H12C 109.3 . . ?
C11B C12A H12D 109.3 . . ?
C12B C12A C11B 81(4) . . ?
C12B C12A C13 59(3) . . ?
C12B C12A C13A 101(3) . . ?
C12B C12A C11A 84(3) . . ?
C12B C12A H12C 166.9 . . ?
C12B C12A H12D 74.3 . . ?
C13 C12A H12C 109.3 . . ?
C13 C12A H12D 109.3 . . ?
C13A C12A C11B 128.8(19) . . ?
C13A C12A C13 42.7(16) . . ?
C13A C12A C11A 126(2) . . ?
C13A C12A H12C 66.7 . . ?
C13A C12A H12D 120.6 . . ?
C11A C12A C11B 4(3) . . ?
C11A C12A C13 111.9(17) . . ?
C11A C12A H12C 106.1 . . ?
C11A C12A H12D 112.2 . . ?
H12C C12A H12D 107.9 . . ?
C13 C14A C13A 36.6(11) . . ?
C13 C14A C15 109.2(13) . . ?
C13 C14A C15A 114.0(13) . . ?
C13 C14A H14E 75.6 . . ?
C13 C14A H14F 126.6 . . ?
C13A C14A H14E 112.1 . . ?
C13A C14A H14F 112.1 . . ?
C15 C14A C13A 113.0(14) . . ?
C15 C14A C15A 30.9(9) . . ?
C15 C14A H14E 81.3 . . ?
C15 C14A H14F 124.2 . . ?
C15A C14A C13A 98.2(14) . . ?
C15A C14A H14E 112.1 . . ?
C15A C14A H14F 112.1 . . ?
H14E C14A H14F 109.8 . . ?

loop_
_geom_bond_atom_site_label_1
_geom_bond_atom_site_label_2
_geom_bond_distance
_geom_bond_site_symmetry_2
_geom_bond_publ_flag
Tb1 O2 2.343(4) . ?
Tb1 O1 2.719(5) . ?
Tb1 O3 2.311(5) . ?
Tb1 O4 2.547(5) . ?
Tb1 O11 2.450(6) . ?
Tb1 O12 2.407(6) . ?
Tb1 O5 2.442(6) . ?
Tb1 O6 2.523(6) . ?
Tb1 O8 2.536(5) . ?
Tb1 O9 2.491(6) . ?
Tb1 N3 2.844(8) . ?
Tb1 N4 2.904(7) . ?
Cu1 O2 1.919(5) . ?
Cu1 O3 1.893(5) . ?
Cu1 O14 2.387(6) . ?
Cu1 N1 1.917(6) . ?
Cu1 N2 1.919(7) . ?
O2 C1 1.343(8) . ?
O1 C2 1.387(8) . ?
O1 C7 1.432(9) . ?
O3 C18 1.325(8) . ?
O4 C19 1.415(8) . ?
O4 C23 1.428(8) . ?
O14 H14A 0.8784 . ?
O14 H14B 0.8781 . ?
O11 N3 1.284(10) . ?
O12 N3 1.263(11) . ?
O13 N3 1.215(10) . ?
O5 N4 1.260(8) . ?
O6 N4 1.267(9) . ?
O7 N4 1.220(9) . ?
O8 N5 1.243(8) . ?
O9 N5 1.264(9) . ?
O10 N5 1.217(8) . ?
N1 C9 1.274(10) . ?
N1 C10 1.498(8) . ?
N1 C10A 1.511(10) . ?
N2 C15 1.497(8) . ?
N2 C15A 1.521(10) . ?
N2 C16 1.262(11) . ?
C1 C2 1.388(11) . ?
C1 C6 1.400(10) . ?
C2 C3 1.390(10) . ?
C3 H3 0.9500 . ?
C3 C4 1.389(11) . ?
C4 C5 1.345(12) . ?
C4 C8 1.518(11) . ?
C5 H5 0.9500 . ?
C5 C6 1.418(10) . ?
C6 C9 1.422(11) . ?
C7 H7A 0.9800 . ?
C7 H7B 0.9800 . ?
C7 H7C 0.9800 . ?
C8 H8A 0.9800 . ?
C8 H8B 0.9800 . ?
C8 H8C 0.9800 . ?
C9 H9 0.9500 . ?
C10 H10 1.0000 . ?
C10 C11B 1.559(10) . ?
C10 C15 1.547(9) . ?
C10 C15A 1.31(2) . ?
C10 C10A 0.78(2) . ?
C10 C11A 1.51(4) . ?
C11B H11A 0.9900 . ?
C11B H11B 0.9900 . ?
C11B C12B 1.59(4) . ?
C11B C10A 1.55(3) . ?
C11B C12A 1.541(9) . ?
C12B H12A 0.9900 . ?
C12B H12B 0.9900 . ?
C12B C13 1.33(3) . ?
C12B C13A 1.538(9) . ?
C12B C11A 1.545(10) . ?
C12B C12A 0.67(3) . ?
C13 H13A 0.9900 . ?
C13 H13B 0.9900 . ?
C13 C13A 1.06(3) . ?
C13 C14B 1.52(6) . ?
C13 C12A 1.548(9) . ?
C13 C14A 1.51(2) . ?
C13A H13C 0.9900 . ?
C13A H13D 0.9900 . ?
C13A C14B 1.55(5) . ?
C13A C12A 1.26(3) . ?
C13A C14A 1.77(4) . ?
C14B H14C 0.9900 . ?
C14B H14D 0.9900 . ?
C14B C15 1.557(10) . ?
C14B C15A 1.38(4) . ?
C15 H15 1.0000 . ?
C15 C15A 0.83(2) . ?
C15 C10A 1.34(2) . ?
C15 C14A 1.548(19) . ?
C15A H15A 1.0000 . ?
C15A C10A 1.555(10) . ?
C15A C14A 1.566(10) . ?
C16 H16 0.9500 . ?
C16 C17 1.459(12) . ?
C17 C18 1.408(10) . ?
C17 C22 1.411(11) . ?
C18 C19 1.409(10) . ?
C19 C20 1.369(10) . ?
C20 H20 0.9500 . ?
C20 C21 1.405(11) . ?
C21 C22 1.367(12) . ?
C21 C24 1.505(11) . ?
C22 H22 0.9500 . ?
C23 H23A 0.9800 . ?
C23 H23B 0.9800 . ?
C23 H23C 0.9800 . ?
C24 H24A 0.9800 . ?
C24 H24B 0.9800 . ?
C24 H24C 0.9800 . ?
C10A H10A 1.0000 . ?
C10A C11A 1.554(10) . ?
C11A H11C 0.9900 . ?
C11A H11D 0.9900 . ?
C11A C12A 1.46(4) . ?
C12A H12C 0.9900 . ?
C12A H12D 0.9900 . ?
C14A H14E 0.9900 . ?
C14A H14F 0.9900 . ?

loop_
_geom_torsion_atom_site_label_1
_geom_torsion_atom_site_label_2
_geom_torsion_atom_site_label_3
_geom_torsion_atom_site_label_4
_geom_torsion
_geom_torsion_site_symmetry_1
_geom_torsion_site_symmetry_2
_geom_torsion_site_symmetry_3
_geom_torsion_site_symmetry_4
_geom_torsion_publ_flag
Tb1 Cu1 O3 C18 -178.7(7) . . . . ?
Tb1 O2 C1 C2 -2.4(9) . . . . ?
Tb1 O2 C1 C6 176.7(5) . . . . ?
Tb1 O1 C2 C1 4.0(8) . . . . ?
Tb1 O1 C2 C3 -174.4(6) . . . . ?
Tb1 O3 C18 C17 -171.8(5) . . . . ?
Tb1 O3 C18 C19 10.2(10) . . . . ?
Tb1 O4 C19 C18 -10.2(8) . . . . ?
Tb1 O4 C19 C20 168.3(6) . . . . ?
Tb1 O11 N3 O12 -5.6(7) . . . . ?
Tb1 O11 N3 O13 172.4(8) . . . . ?
Tb1 O12 N3 O11 5.7(7) . . . . ?
Tb1 O12 N3 O13 -172.3(8) . . . . ?
Tb1 O5 N4 O6 0.9(8) . . . . ?
Tb1 O5 N4 O7 179.6(7) . . . . ?
Tb1 O6 N4 O5 -0.9(7) . . . . ?
Tb1 O6 N4 O7 -179.5(7) . . . . ?
Tb1 O8 N5 O9 4.3(7) . . . . ?
Tb1 O8 N5 O10 -177.1(7) . . . . ?
Tb1 O9 N5 O8 -4.4(8) . . . . ?
Tb1 O9 N5 O10 177.0(7) . . . . ?
Cu1 O2 C1 C2 151.9(5) . . . . ?
Cu1 O2 C1 C6 -29.0(9) . . . . ?
Cu1 O3 C18 C17 6.6(11) . . . . ?
Cu1 O3 C18 C19 -171.5(5) . . . . ?
Cu1 N1 C9 C6 3.9(12) . . . . ?
Cu1 N1 C10 C11B 164.6(12) . . . . ?
Cu1 N1 C10 C15 44.2(10) . . . . ?
Cu1 N1 C10 C15A 12.0(16) . . . . ?
Cu1 N1 C10 C10A 98(2) . . . . ?
Cu1 N1 C10 C11A 167(2) . . . . ?
Cu1 N1 C10A C10 -93(2) . . . . ?
Cu1 N1 C10A C11B -160.5(13) . . . . ?
Cu1 N1 C10A C15 -11(2) . . . . ?
Cu1 N1 C10A C15A -43.0(17) . . . . ?
Cu1 N1 C10A C11A -156(3) . . . . ?
Cu1 N2 C15 C10 41.5(10) . . . . ?
Cu1 N2 C15 C14B 144(2) . . . . ?
Cu1 N2 C15 C15A 92.8(15) . . . . ?
Cu1 N2 C15 C10A 12.0(17) . . . . ?
Cu1 N2 C15 C14A 159.6(9) . . . . ?
Cu1 N2 C15A C10 -17.7(19) . . . . ?
Cu1 N2 C15A C14B -171(3) . . . . ?
Cu1 N2 C15A C15 -99.0(14) . . . . ?
Cu1 N2 C15A C10A -46.8(14) . . . . ?
Cu1 N2 C15A C14A -162.4(12) . . . . ?
Cu1 N2 C16 C17 -7.1(15) . . . . ?
O2 Cu1 O3 Tb1 -2.7(2) . . . . ?
O2 Cu1 O3 C18 178.6(6) . . . . ?
O2 C1 C2 O1 -1.6(9) . . . . ?
O2 C1 C2 C3 176.8(7) . . . . ?
O2 C1 C6 C5 -176.7(7) . . . . ?
O2 C1 C6 C9 8.0(11) . . . . ?
O1 C2 C3 C4 178.7(7) . . . . ?
O3 C18 C19 O4 1.4(9) . . . . ?
O3 C18 C19 C20 -177.2(7) . . . . ?
O4 C19 C20 C21 179.6(7) . . . . ?
O14 Cu1 O3 Tb1 -95.5(2) . . . . ?
O14 Cu1 O3 C18 85.8(6) . . . . ?
N1 C10 C11B C12B -154.0(18) . . . . ?
N1 C10 C11B C10A -67.3(14) . . . . ?
N1 C10 C11B C12A -179.1(12) . . . . ?
N1 C10 C15 N2 -53.9(11) . . . . ?
N1 C10 C15 C14B -169(2) . . . . ?
N1 C10 C15 C15A -117.3(14) . . . . ?
N1 C10 C15 C10A 64.2(14) . . . . ?
N1 C10 C15 C14A -175.5(10) . . . . ?
N1 C10 C15A N2 4(2) . . . . ?
N1 C10 C15A C14B 159(2) . . . . ?
N1 C10 C15A C15 74.2(16) . . . . ?
N1 C10 C15A C10A 75.5(14) . . . . ?
N1 C10 C15A C14A 144.3(15) . . . . ?
N1 C10 C10A C11B 118.5(10) . . . . ?
N1 C10 C10A C15 -115.9(11) . . . . ?
N1 C10 C10A C15A -116.7(8) . . . . ?
N1 C10 C10A C11A 121.3(15) . . . . ?
N1 C10 C11A C12B -149(3) . . . . ?
N1 C10 C11A C10A -67.5(16) . . . . ?
N1 C10 C11A C12A -177(2) . . . . ?
N1 C10A C11A C10 63.4(19) . . . . ?
N1 C10A C11A C12B 174(3) . . . . ?
N1 C10A C11A C12A 147(3) . . . . ?
N2 Cu1 O3 Tb1 168.6(3) . . . . ?
N2 Cu1 O3 C18 -10.1(6) . . . . ?
N2 C15 C15A C10 -115.9(9) . . . . ?
N2 C15 C15A C14B 126(2) . . . . ?
N2 C15 C15A C10A -116.7(10) . . . . ?
N2 C15 C15A C14A 120.0(10) . . . . ?
N2 C15 C10A N1 0(2) . . . . ?
N2 C15 C10A C10 72(2) . . . . ?
N2 C15 C10A C11B 144.5(18) . . . . ?
N2 C15 C10A C15A 73.1(12) . . . . ?
N2 C15 C10A C11A 141(3) . . . . ?
N2 C15 C14A C13 -171.7(11) . . . . ?
N2 C15 C14A C13A -132.6(15) . . . . ?
N2 C15 C14A C15A -66.8(12) . . . . ?
N2 C15A C10A N1 56.1(18) . . . . ?
N2 C15A C10A C10 117.7(19) . . . . ?
N2 C15A C10A C11B 175.5(15) . . . . ?
N2 C15A C10A C15 -60.8(11) . . . . ?
N2 C15A C10A C11A 175(2) . . . . ?
N2 C15A C14A C13 150.3(14) . . . . ?
N2 C15A C14A C13A -175.2(16) . . . . ?
N2 C15A C14A C15 62.8(13) . . . . ?
N2 C16 C17 C18 0.1(15) . . . . ?
N2 C16 C17 C22 -178.7(9) . . . . ?
C1 C2 C3 C4 0.5(12) . . . . ?
C1 C6 C9 N1 6.5(13) . . . . ?
C2 C1 C6 C5 2.3(10) . . . . ?
C2 C1 C6 C9 -173.0(7) . . . . ?
C2 C3 C4 C5 1.3(12) . . . . ?
C2 C3 C4 C8 -178.8(8) . . . . ?
C3 C4 C5 C6 -1.3(13) . . . . ?
C4 C5 C6 C1 -0.5(12) . . . . ?
C4 C5 C6 C9 175.0(8) . . . . ?
C5 C6 C9 N1 -168.8(8) . . . . ?
C6 C1 C2 O1 179.3(6) . . . . ?
C6 C1 C2 C3 -2.3(11) . . . . ?
C7 O1 C2 C1 -171.6(7) . . . . ?
C7 O1 C2 C3 10.0(10) . . . . ?
C8 C4 C5 C6 178.8(8) . . . . ?
C9 N1 C10 C11B -23.3(17) . . . . ?
C9 N1 C10 C15 -143.7(9) . . . . ?
C9 N1 C10 C15A -176.0(14) . . . . ?
C9 N1 C10 C10A -90(2) . . . . ?
C9 N1 C10 C11A -21(3) . . . . ?
C9 N1 C10A C10 109.9(18) . . . . ?
C9 N1 C10A C11B 43(2) . . . . ?
C9 N1 C10A C15 -168.2(14) . . . . ?
C9 N1 C10A C15A 160.2(12) . . . . ?
C9 N1 C10A C11A 48(3) . . . . ?
C10 N1 C9 C6 -167.1(9) . . . . ?
C10 N1 C10A C11B -67(2) . . . . ?
C10 N1 C10A C15 82(2) . . . . ?
C10 N1 C10A C15A 50.3(13) . . . . ?
C10 N1 C10A C11A -62(3) . . . . ?
C10 C11B C12B C13 9(4) . . . . ?
C10 C11B C12B C13A -36(3) . . . . ?
C10 C11B C12B C11A -51(22) . . . . ?
C10 C11B C12B C12A -78(4) . . . . ?
C10 C11B C10A N1 66.0(14) . . . . ?
C10 C11B C10A C15 -80(2) . . . . ?
C10 C11B C10A C15A -47.1(14) . . . . ?
C10 C11B C10A C11A -37(28) . . . . ?
C10 C11B C12A C12B 110(4) . . . . ?
C10 C11B C12A C13 59(2) . . . . ?
C10 C11B C12A C13A 13(3) . . . . ?
C10 C11B C12A C11A -35(32) . . . . ?
C10 C15 C15A N2 115.9(9) . . . . ?
C10 C15 C15A C14B -118(3) . . . . ?
C10 C15 C15A C10A -0.8(10) . . . . ?
C10 C15 C15A C14A -124.1(11) . . . . ?
C10 C15 C10A N1 -72.2(14) . . . . ?
C10 C15 C10A C11B 73(3) . . . . ?
C10 C15 C10A C15A 1.3(18) . . . . ?
C10 C15 C10A C11A 69(3) . . . . ?
C10 C15 C14A C13 -57.1(14) . . . . ?
C10 C15 C14A C13A -18.0(18) . . . . ?
C10 C15 C14A C15A 47.9(14) . . . . ?
C10 C15A C10A N1 -61.6(11) . . . . ?
C10 C15A C10A C11B 58(2) . . . . ?
C10 C15A C10A C15 -178(2) . . . . ?
C10 C15A C10A C11A 57(2) . . . . ?
C10 C15A C14A C13 9(2) . . . . ?
C10 C15A C14A C13A 43(2) . . . . ?
C10 C15A C14A C15 -79(2) . . . . ?
C10 C10A C11A C12B 111(4) . . . . ?
C10 C10A C11A C12A 84(4) . . . . ?
C10 C11A C12A C11B 142(35) . . . . ?
C10 C11A C12A C12B 108(4) . . . . ?
C10 C11A C12A C13 55(4) . . . . ?
C10 C11A C12A C13A 9(5) . . . . ?
C11B C10 C15 N2 -175.3(10) . . . . ?
C11B C10 C15 C14B 69(2) . . . . ?
C11B C10 C15 C15A 121.2(15) . . . . ?
C11B C10 C15 C10A -57(2) . . . . ?
C11B C10 C15 C14A 63.1(14) . . . . ?
C11B C10 C15A N2 -145.4(16) . . . . ?
C11B C10 C15A C14B 10(3) . . . . ?
C11B C10 C15A C15 -74.9(18) . . . . ?
C11B C10 C15A C10A -74(2) . . . . ?
C11B C10 C15A C14A -5(3) . . . . ?
C11B C10 C10A N1 -118.5(10) . . . . ?
C11B C10 C10A C15 125.6(10) . . . . ?
C11B C10 C10A C15A 124.8(11) . . . . ?
C11B C10 C10A C11A 2.9(18) . . . . ?
C11B C10 C11A C12B -122(34) . . . . ?
C11B C10 C11A C10A -40(31) . . . . ?
C11B C10 C11A C12A -150(34) . . . . ?
C11B C12B C13 C13A -82(3) . . . . ?
C11B C12B C13 C14B -18(4) . . . . ?
C11B C12B C13 C12A -75(4) . . . . ?
C11B C12B C13 C14A -5(4) . . . . ?
C11B C12B C13A C13 118(3) . . . . ?
C11B C12B C13A C14B 63(4) . . . . ?
C11B C12B C13A C12A -53(3) . . . . ?
C11B C12B C13A C14A 74(3) . . . . ?
C11B C12B C11A C10 123(25) . . . . ?
C11B C12B C11A C10A 92(24) . . . . ?
C11B C12B C11A C12A -153(23) . . . . ?
C11B C12B C12A C13 122(2) . . . . ?
C11B C12B C12A C13A 128(2) . . . . ?
C11B C12B C12A C11A 2.0(17) . . . . ?
C11B C10A C11A C10 143(28) . . . . ?
C11B C10A C11A C12B -107(30) . . . . ?
C11B C10A C11A C12A -133(31) . . . . ?
C12B C11B C10A N1 169.9(18) . . . . ?
C12B C11B C10A C10 104(2) . . . . ?
C12B C11B C10A C15 24(3) . . . . ?
C12B C11B C10A C15A 57(2) . . . . ?
C12B C11B C10A C11A 67(27) . . . . ?
C12B C11B C12A C13 -51(3) . . . . ?
C12B C11B C12A C13A -97(4) . . . . ?
C12B C11B C12A C11A -146(33) . . . . ?
C12B C13 C13A C14B 120(2) . . . . ?
C12B C13 C13A C12A 4(2) . . . . ?
C12B C13 C13A C14A 126.1(17) . . . . ?
C12B C13 C14B C13A -68(2) . . . . ?
C12B C13 C14B C15 56(4) . . . . ?
C12B C13 C14B C15A 26(5) . . . . ?
C12B C13 C12A C11B 64(4) . . . . ?
C12B C13 C12A C13A -171(5) . . . . ?
C12B C13 C12A C11A 68(4) . . . . ?
C12B C13 C14A C13A -74(2) . . . . ?
C12B C13 C14A C15 30(3) . . . . ?
C12B C13 C14A C15A -3(3) . . . . ?
C12B C13A C14B C13 48.5(19) . . . . ?
C12B C13A C14B C15 -26(5) . . . . ?
C12B C13A C14B C15A -63(5) . . . . ?
C12B C13A C12A C11B 88(4) . . . . ?
C12B C13A C12A C13 8(4) . . . . ?
C12B C13A C12A C11A 91(4) . . . . ?
C12B C13A C14A C13 43.9(17) . . . . ?
C12B C13A C14A C15 -48(2) . . . . ?
C12B C13A C14A C15A -76(2) . . . . ?
C12B C11A C12A C11B 34(33) . . . . ?
C12B C11A C12A C13 -53(3) . . . . ?
C12B C11A C12A C13A -99(4) . . . . ?
C13 C12B C13A C14B -55(3) . . . . ?
C13 C12B C13A C12A -171(5) . . . . ?
C13 C12B C13A C14A -44.3(17) . . . . ?
C13 C12B C11A C10 1(6) . . . . ?
C13 C12B C11A C10A -30(5) . . . . ?
C13 C12B C11A C12A 85(3) . . . . ?
C13 C12B C12A C11B -122(2) . . . . ?
C13 C12B C12A C13A 6(3) . . . . ?
C13 C12B C12A C11A -120(2) . . . . ?
C13 C13A C14B C15 -75(4) . . . . ?
C13 C13A C14B C15A -112(4) . . . . ?
C13 C13A C12A C11B 80(3) . . . . ?
C13 C13A C12A C12B -8(4) . . . . ?
C13 C13A C12A C11A 83(4) . . . . ?
C13 C13A C14A C15 -92(2) . . . . ?
C13 C13A C14A C15A -120(2) . . . . ?
C13 C14B C15 N2 173.9(19) . . . . ?
C13 C14B C15 C10 -79(3) . . . . ?
C13 C14B C15 C15A -128(4) . . . . ?
C13 C14B C15 C10A -53(3) . . . . ?
C13 C14B C15 C14A 78(10) . . . . ?
C13 C14B C15A N2 132(3) . . . . ?
C13 C14B C15A C10 -21(5) . . . . ?
C13 C14B C15A C15 66(4) . . . . ?
C13 C14B C15A C10A 11(4) . . . . ?
C13 C14B C15A C14A 94(13) . . . . ?
C13A C12B C13 C14B 64(2) . . . . ?
C13A C12B C13 C12A 7(4) . . . . ?
C13A C12B C13 C14A 76(2) . . . . ?
C13A C12B C11A C10 -41(5) . . . . ?
C13A C12B C11A C10A -72(4) . . . . ?
C13A C12B C11A C12A 42(2) . . . . ?
C13A C12B C12A C11B -128(2) . . . . ?
C13A C12B C12A C13 -6(3) . . . . ?
C13A C12B C12A C11A -126(2) . . . . ?
C13A C13 C14B C15 125(3) . . . . ?
C13A C13 C14B C15A 94(4) . . . . ?
C13A C13 C12A C11B -124(3) . . . . ?
C13A C13 C12A C12B 171(5) . . . . ?
C13A C13 C12A C11A -120(3) . . . . ?
C13A C13 C14A C15 103(2) . . . . ?
C13A C13 C14A C15A 70(2) . . . . ?
C13A C14B C15 N2 -145(4) . . . . ?
C13A C14B C15 C10 -38(4) . . . . ?
C13A C14B C15 C15A -87(4) . . . . ?
C13A C14B C15 C10A -12(5) . . . . ?
C13A C14B C15 C14A 119(13) . . . . ?
C13A C14B C15A N2 179(2) . . . . ?
C13A C14B C15A C10 26(5) . . . . ?
C13A C14B C15A C15 113(4) . . . . ?
C13A C14B C15A C10A 58(4) . . . . ?
C13A C14B C15A C14A 141(15) . . . . ?
C14B C13 C13A C12B -120(2) . . . . ?
C14B C13 C13A C12A -117(2) . . . . ?
C14B C13 C13A C14A 5.7(18) . . . . ?
C14B C13 C12A C11B -65.5(19) . . . . ?
C14B C13 C12A C12B -130(4) . . . . ?
C14B C13 C12A C13A 59(2) . . . . ?
C14B C13 C12A C11A -62(3) . . . . ?
C14B C13 C14A C13A -22(5) . . . . ?
C14B C13 C14A C15 81(5) . . . . ?
C14B C13 C14A C15A 48(5) . . . . ?
C14B C13A C12A C11B 16(4) . . . . ?
C14B C13A C12A C12B -71(5) . . . . ?
C14B C13A C12A C13 -64(3) . . . . ?
C14B C13A C12A C11A 19(5) . . . . ?
C14B C13A C14A C13 152(9) . . . . ?
C14B C13A C14A C15 60(8) . . . . ?
C14B C13A C14A C15A 32(8) . . . . ?
C14B C15 C15A N2 -126(2) . . . . ?
C14B C15 C15A C10 118(3) . . . . ?
C14B C15 C15A C10A 117(3) . . . . ?
C14B C15 C15A C14A -6(3) . . . . ?
C14B C15 C10A N1 -132(3) . . . . ?
C14B C15 C10A C10 -60(3) . . . . ?
C14B C15 C10A C11B 12(3) . . . . ?
C14B C15 C10A C15A -59(3) . . . . ?
C14B C15 C10A C11A 9(4) . . . . ?
C14B C15 C14A C13 -81(11) . . . . ?
C14B C15 C14A C13A -42(10) . . . . ?
C14B C15 C14A C15A 23(11) . . . . ?
C14B C15A C10A N1 -172(2) . . . . ?
C14B C15A C10A C10 -110(3) . . . . ?
C14B C15A C10A C11B -52(3) . . . . ?
C14B C15A C10A C15 72(3) . . . . ?
C14B C15A C10A C11A -53(3) . . . . ?
C14B C15A C14A C13 -64(12) . . . . ?
C14B C15A C14A C13A -30(12) . . . . ?
C14B C15A C14A C15 -151(13) . . . . ?
C15 N2 C15A C10 81(2) . . . . ?
C15 N2 C15A C14B -72(3) . . . . ?
C15 N2 C15A C10A 52.2(14) . . . . ?
C15 N2 C15A C14A -63.3(17) . . . . ?
C15 N2 C16 C17 -168.2(9) . . . . ?
C15 C10 C11B C12B -38(2) . . . . ?
C15 C10 C11B C10A 49.2(14) . . . . ?
C15 C10 C11B C12A -62.6(18) . . . . ?
C15 C10 C15A N2 -70.5(14) . . . . ?
C15 C10 C15A C14B 85(3) . . . . ?
C15 C10 C15A C10A 1.3(18) . . . . ?
C15 C10 C15A C14A 70(2) . . . . ?
C15 C10 C10A N1 115.9(11) . . . . ?
C15 C10 C10A C11B -125.6(10) . . . . ?
C15 C10 C10A C15A -0.8(11) . . . . ?
C15 C10 C10A C11A -122.7(17) . . . . ?
C15 C10 C11A C12B -30(5) . . . . ?
C15 C10 C11A C10A 51.5(17) . . . . ?
C15 C10 C11A C12A -58(4) . . . . ?
C15 C14B C15A N2 66(2) . . . . ?
C15 C14B C15A C10 -87(2) . . . . ?
C15 C14B C15A C10A -55(2) . . . . ?
C15 C14B C15A C14A 27(12) . . . . ?
C15 C15A C10A N1 116.9(19) . . . . ?
C15 C15A C10A C10 178(2) . . . . ?
C15 C15A C10A C11B -123.7(16) . . . . ?
C15 C15A C10A C11A -125(2) . . . . ?
C15 C15A C14A C13 87.5(16) . . . . ?
C15 C15A C14A C13A 122.0(16) . . . . ?
C15 C10A C11A C10 -78(2) . . . . ?
C15 C10A C11A C12B 32(5) . . . . ?
C15 C10A C11A C12A 6(5) . . . . ?
C15A N2 C15 C10 -51.4(13) . . . . ?
C15A N2 C15 C14B 51(2) . . . . ?
C15A N2 C15 C10A -80.8(17) . . . . ?
C15A N2 C15 C14A 66.8(15) . . . . ?
C15A N2 C16 C17 153.7(13) . . . . ?
C15A C10 C11B C12B -4(3) . . . . ?
C15A C10 C11B C10A 82.9(16) . . . . ?
C15A C10 C11B C12A -29(3) . . . . ?
C15A C10 C15 N2 63.4(10) . . . . ?
C15A C10 C15 C14B -52(3) . . . . ?
C15A C10 C15 C10A -178(2) . . . . ?
C15A C10 C15 C14A -58.1(14) . . . . ?
C15A C10 C10A N1 116.7(8) . . . . ?
C15A C10 C10A C11B -124.8(11) . . . . ?
C15A C10 C10A C15 0.8(11) . . . . ?
C15A C10 C10A C11A -121.9(15) . . . . ?
C15A C10 C11A C12B 4(5) . . . . ?
C15A C10 C11A C10A 86(2) . . . . ?
C15A C10 C11A C12A -24(4) . . . . ?
C15A C14B C15 N2 -58(2) . . . . ?
C15A C14B C15 C10 48.9(18) . . . . ?
C15A C14B C15 C10A 75(2) . . . . ?
C15A C14B C15 C14A -154(12) . . . . ?
C15A C15 C10A N1 -73(2) . . . . ?
C15A C15 C10A C10 -1.3(18) . . . . ?
C15A C15 C10A C11B 71(2) . . . . ?
C15A C15 C10A C11A 68(3) . . . . ?
C15A C15 C14A C13 -104.9(15) . . . . ?
C15A C15 C14A C13A -65.8(17) . . . . ?
C15A C10A C11A C10 -47.6(15) . . . . ?
C15A C10A C11A C12B 63(4) . . . . ?
C15A C10A C11A C12A 36(4) . . . . ?
C16 N2 C15 C10 -155.1(10) . . . . ?
C16 N2 C15 C14B -53(2) . . . . ?
C16 N2 C15 C15A -103.7(16) . . . . ?
C16 N2 C15 C10A 175.4(15) . . . . ?
C16 N2 C15 C14A -36.9(15) . . . . ?
C16 N2 C15A C10 178.9(13) . . . . ?
C16 N2 C15A C14B 25(4) . . . . ?
C16 N2 C15A C15 97.5(17) . . . . ?
C16 N2 C15A C10A 149.7(12) . . . . ?
C16 N2 C15A C14A 34(2) . . . . ?
C16 C17 C18 O3 0.3(12) . . . . ?
C16 C17 C18 C19 178.3(7) . . . . ?
C16 C17 C22 C21 177.5(8) . . . . ?
C17 C18 C19 O4 -176.9(6) . . . . ?
C17 C18 C19 C20 4.6(11) . . . . ?
C18 C17 C22 C21 -1.3(12) . . . . ?
C18 C19 C20 C21 -2.0(12) . . . . ?
C19 C20 C21 C22 -2.3(12) . . . . ?
C19 C20 C21 C24 179.0(8) . . . . ?
C20 C21 C22 C17 3.9(12) . . . . ?
C22 C17 C18 O3 179.0(7) . . . . ?
C22 C17 C18 C19 -2.9(11) . . . . ?
C23 O4 C19 C18 -179.1(7) . . . . ?
C23 O4 C19 C20 -0.5(11) . . . . ?
C24 C21 C22 C17 -177.4(8) . . . . ?
C10A N1 C9 C6 157.4(14) . . . . ?
C10A N1 C10 C11B 67(3) . . . . ?
C10A N1 C10 C15 -53.7(18) . . . . ?
C10A N1 C10 C15A -85.9(19) . . . . ?
C10A N1 C10 C11A 69(3) . . . . ?
C10A C10 C11B C12B -87(2) . . . . ?
C10A C10 C11B C12A -112(2) . . . . ?
C10A C10 C15 N2 -118.1(18) . . . . ?
C10A C10 C15 C14B 126(3) . . . . ?
C10A C10 C15 C15A 178(2) . . . . ?
C10A C10 C15 C14A 120.4(17) . . . . ?
C10A C10 C15A N2 -72(2) . . . . ?
C10A C10 C15A C14B 83(3) . . . . ?
C10A C10 C15A C15 -1.3(18) . . . . ?
C10A C10 C15A C14A 69(2) . . . . ?
C10A C10 C11A C12B -82(4) . . . . ?
C10A C10 C11A C12A -109(3) . . . . ?
C10A C11B C12B C13 -21(4) . . . . ?
C10A C11B C12B C13A -66(3) . . . . ?
C10A C11B C12B C11A -82(22) . . . . ?
C10A C11B C12B C12A -108(4) . . . . ?
C10A C11B C12A C12B 81(4) . . . . ?
C10A C11B C12A C13 30(2) . . . . ?
C10A C11B C12A C13A -16(4) . . . . ?
C10A C11B C12A C11A -65(32) . . . . ?
C10A C15 C15A N2 116.7(10) . . . . ?
C10A C15 C15A C10 0.8(10) . . . . ?
C10A C15 C15A C14B -117(3) . . . . ?
C10A C15 C15A C14A -123.4(12) . . . . ?
C10A C15 C14A C13 -26.4(19) . . . . ?
C10A C15 C14A C13A 13(2) . . . . ?
C10A C15 C14A C15A 78.5(16) . . . . ?
C10A C15A C14A C13 38(2) . . . . ?
C10A C15A C14A C13A 72.7(18) . . . . ?
C10A C15A C14A C15 -49.3(17) . . . . ?
C10A C11A C12A C11B 110(35) . . . . ?
C10A C11A C12A C12B 76(5) . . . . ?
C10A C11A C12A C13 23(5) . . . . ?
C10A C11A C12A C13A -23(6) . . . . ?
C11A C10 C11B C12B 53(30) . . . . ?
C11A C10 C11B C10A 139(32) . . . . ?
C11A C10 C11B C12A 28(30) . . . . ?
C11A C10 C15 N2 -180(2) . . . . ?
C11A C10 C15 C14B 65(3) . . . . ?
C11A C10 C15 C15A 117(2) . . . . ?
C11A C10 C15 C10A -62(3) . . . . ?
C11A C10 C15 C14A 59(3) . . . . ?
C11A C10 C15A N2 -150(3) . . . . ?
C11A C10 C15A C14B 6(4) . . . . ?
C11A C10 C15A C15 -79(3) . . . . ?
C11A C10 C15A C10A -78(3) . . . . ?
C11A C10 C15A C14A -9(3) . . . . ?
C11A C10 C10A N1 -121.3(15) . . . . ?
C11A C10 C10A C11B -2.9(18) . . . . ?
C11A C10 C10A C15 122.8(17) . . . . ?
C11A C10 C10A C15A 121.9(15) . . . . ?
C11A C12B C13 C13A -77(4) . . . . ?
C11A C12B C13 C14B -14(4) . . . . ?
C11A C12B C13 C12A -70(4) . . . . ?
C11A C12B C13 C14A -1(5) . . . . ?
C11A C12B C13A C13 120(3) . . . . ?
C11A C12B C13A C14B 64(4) . . . . ?
C11A C12B C13A C12A -52(3) . . . . ?
C11A C12B C13A C14A 75(3) . . . . ?
C11A C12B C12A C11B -2.0(17) . . . . ?
C11A C12B C12A C13 120(2) . . . . ?
C11A C12B C12A C13A 126(2) . . . . ?
C12A C11B C12B C13 87(3) . . . . ?
C12A C11B C12B C13A 42(2) . . . . ?
C12A C11B C12B C11A 26(23) . . . . ?
C12A C11B C10A N1 144.1(17) . . . . ?
C12A C11B C10A C10 78(2) . . . . ?
C12A C11B C10A C15 -2(3) . . . . ?
C12A C11B C10A C15A 31(2) . . . . ?
C12A C11B C10A C11A 42(26) . . . . ?
C12A C12B C13 C13A -7(4) . . . . ?
C12A C12B C13 C14B 56(4) . . . . ?
C12A C12B C13 C14A 69(4) . . . . ?
C12A C12B C13A C13 171(5) . . . . ?
C12A C12B C13A C14B 116(4) . . . . ?
C12A C12B C13A C14A 127(4) . . . . ?
C12A C12B C11A C10 -84(5) . . . . ?
C12A C12B C11A C10A -115(5) . . . . ?
C12A C13 C13A C12B -4(2) . . . . ?
C12A C13 C13A C14B 117(2) . . . . ?
C12A C13 C13A C14A 122.3(16) . . . . ?
C12A C13 C14B C13A -47.1(18) . . . . ?
C12A C13 C14B C15 78(3) . . . . ?
C12A C13 C14B C15A 47(4) . . . . ?
C12A C13 C14A C13A -47.7(18) . . . . ?
C12A C13 C14A C15 55.4(17) . . . . ?
C12A C13 C14A C15A 22(2) . . . . ?
C12A C13A C14B C13 73(2) . . . . ?
C12A C13A C14B C15 -2(6) . . . . ?
C12A C13A C14B C15A -39(5) . . . . ?
C12A C13A C14A C13 65.9(19) . . . . ?
C12A C13A C14A C15 -26(3) . . . . ?
C12A C13A C14A C15A -54(3) . . . . ?
C14A C13 C13A C12B -126.1(17) . . . . ?
C14A C13 C13A C14B -5.7(18) . . . . ?
C14A C13 C13A C12A -122.3(16) . . . . ?
C14A C13 C14B C13A 157(6) . . . . ?
C14A C13 C14B C15 -78(5) . . . . ?
C14A C13 C14B C15A -109(6) . . . . ?
C14A C13 C12A C11B -58.9(19) . . . . ?
C14A C13 C12A C12B -123(4) . . . . ?
C14A C13 C12A C13A 65(2) . . . . ?
C14A C13 C12A C11A -55(3) . . . . ?
C14A C13A C14B C13 -26(9) . . . . ?
C14A C13A C14B C15 -101(11) . . . . ?
C14A C13A C14B C15A -138(12) . . . . ?
C14A C13A C12A C11B 28(4) . . . . ?
C14A C13A C12A C12B -59(4) . . . . ?
C14A C13A C12A C13 -51.7(19) . . . . ?
C14A C13A C12A C11A 32(4) . . . . ?
C14A C15 C15A N2 -120.0(10) . . . . ?
C14A C15 C15A C10 124.1(11) . . . . ?
C14A C15 C15A C14B 6(3) . . . . ?
C14A C15 C15A C10A 123.4(12) . . . . ?
C14A C15 C10A N1 -145.3(15) . . . . ?
C14A C15 C10A C10 -73.1(17) . . . . ?
C14A C15 C10A C11B 0(3) . . . . ?
C14A C15 C10A C15A -71.8(15) . . . . ?
C14A C15 C10A C11A -4(3) . . . . ?
C14A C15A C10A N1 174.2(14) . . . . ?
C14A C15A C10A C10 -124.2(16) . . . . ?
C14A C15A C10A C11B -66(2) . . . . ?
C14A C15A C10A C15 57.3(16) . . . . ?
C14A C15A C10A C11A -67(2) . . . . ?
